data_1563507
loop_
_publ_author_name
'Yoo, Miri'
'Koh, Dongsoo'

_publ_section_title
;
 3-(4-Methylphenyl)-4<i>H</i>-chromen-4-one
;
_journal_coeditor_code HB4386
_journal_issue 6
_journal_name_full IUCrData
_journal_page_first x210590
_journal_paper_doi 10.1107/S2414314621005903
_journal_volume 6
_journal_year 2021
_chemical_formula_iupac 'C16 H12 O2'
_chemical_formula_moiety 'C16 H12 O2'
_chemical_formula_sum 'C16 H12 O2'
_chemical_formula_weight 236.26
_chemical_name_systematic
;
3-(4-Methylphenyl)-4<i>H</i>-chromen-4-one
;
_space_group_crystal_system triclinic
_space_group_IT_number 2
_space_group_name_Hall '-P 1'
_space_group_name_H-M_alt 'P -1'
_atom_sites_solution_hydrogens geom
_atom_sites_solution_primary direct
_audit_creation_method SHELXL-2014/7
_cell_angle_alpha 78.906(2)
_cell_angle_beta 85.276(2)
_cell_angle_gamma 79.628(2)
_cell_formula_units_Z 2
_cell_length_a 6.4514(3)
_cell_length_b 7.0785(4)
_cell_length_c 13.3144(7)
_cell_measurement_reflns_used 7663
_cell_measurement_temperature 223(2)
_cell_measurement_theta_max 28.27
_cell_measurement_theta_min 2.97
_cell_volume 586.19(5)
_computing_cell_refinement
;
SAINT (Bruker, 2012)
;
_computing_data_collection
;
APEX2 (Bruker, 2012)
;
_computing_data_reduction
;
SAINT (Bruker, 2012)
;
_computing_molecular_graphics
;
SHELXTL (Sheldrick, 2008)
;
_computing_publication_material
;
SHELXTL (Sheldrick, 2008) and publCIF (Westrip, 2010)
;
_computing_structure_refinement
;
<i>SHELXL2014/7</i> (Sheldrick, 2015)
;
_computing_structure_solution
;
SHELXS (Sheldrick, 2008)
;
_diffrn_ambient_temperature 223(2)
_diffrn_measured_fraction_theta_full 0.991
_diffrn_measured_fraction_theta_max 0.991
_diffrn_measurement_device_type 'Bruker PHOTON II M14 CCD'
_diffrn_measurement_method '\f and \w scans'
_diffrn_radiation_type MoK\a
_diffrn_radiation_wavelength 0.71073
_diffrn_reflns_av_R_equivalents 0.0316
_diffrn_reflns_av_unetI/netI 0.0196
_diffrn_reflns_limit_h_max 8
_diffrn_reflns_limit_h_min -8
_diffrn_reflns_limit_k_max 9
_diffrn_reflns_limit_k_min -9
_diffrn_reflns_limit_l_max 17
_diffrn_reflns_limit_l_min -17
_diffrn_reflns_number 18172
_diffrn_reflns_theta_full 25.242
_diffrn_reflns_theta_max 28.325
_diffrn_reflns_theta_min 2.975
_exptl_absorpt_coefficient_mu 0.088
_exptl_absorpt_correction_T_max 0.7457
_exptl_absorpt_correction_T_min 0.6656
_exptl_absorpt_correction_type multi-scan
_exptl_absorpt_process_details
;
(SADABS; Bruker, 2012)
;
_exptl_crystal_colour colourless
_exptl_crystal_density_diffrn 1.339
_exptl_crystal_description block
_exptl_crystal_F_000 248
_exptl_crystal_size_max 0.557
_exptl_crystal_size_mid 0.308
_exptl_crystal_size_min 0.124
_refine_diff_density_max 0.270
_refine_diff_density_min -0.216
_refine_ls_extinction_method none
_refine_ls_goodness_of_fit_ref 1.058
_refine_ls_hydrogen_treatment constr
_refine_ls_matrix_type full
_refine_ls_number_parameters 164
_refine_ls_number_reflns 2904
_refine_ls_number_restraints 0
_refine_ls_restrained_S_all 1.058
_refine_ls_R_factor_all 0.0525
_refine_ls_R_factor_gt 0.0444
_refine_ls_shift/su_max 0.000
_refine_ls_shift/su_mean 0.000
_refine_ls_structure_factor_coef Fsqd
_refine_ls_weighting_details 'w=1/[\s^2^(Fo^2^)+(0.0506P)^2^+0.2032P] where P=(Fo^2^+2Fc^2^)/3'
_refine_ls_weighting_scheme calc
_refine_ls_wR_factor_gt 0.1176
_refine_ls_wR_factor_ref 0.1241
_reflns_number_gt 2459
_reflns_number_total 2904
_reflns_threshold_expression 'I > 2\s(I)'
_cod_data_source_file hb4386sup1.cif
_cod_data_source_block I
_cod_database_code 1563507
_shelx_space_group_comment
;
The symmetry employed for this shelxl refinement is uniquely defined
by the following loop, which should always be used as a source of
symmetry information in preference to the above space-group names.
They are only intended as comments.
;
_shelx_estimated_absorpt_t_min 0.953
_shelx_estimated_absorpt_t_max 0.989

loop_
_space_group_symop_operation_xyz
'x, y, z'
'-x, -y, -z'

loop_
_atom_site_type_symbol
_atom_site_label
_atom_site_fract_x
_atom_site_fract_y
_atom_site_fract_z
_atom_site_U_iso_or_equiv
_atom_site_adp_type
_atom_site_calc_flag
_atom_site_occupancy
_atom_site_disorder_assembly
_atom_site_disorder_group
C C1 0.56922(19) 0.72771(17) 0.62667(10) 0.0304(3) Uani d 1 . .
O O1 0.72856(15) 0.67806(17) 0.67655(8) 0.0452(3) Uani d 1 . .
C C2 0.35627(19) 0.78209(17) 0.67070(9) 0.0290(3) Uani d 1 . .
C C3 0.19573(19) 0.84130(19) 0.60689(9) 0.0318(3) Uani d 1 . .
H H3 0.0619 0.8826 0.6365 0.038 Uiso calc 1 . .
O O2 0.20859(13) 0.84701(14) 0.50433(7) 0.0338(2) Uani d 1 . .
C C4 0.40159(19) 0.78707(17) 0.45916(9) 0.0294(3) Uani d 1 . .
C C5 0.4074(2) 0.7839(2) 0.35475(10) 0.0365(3) Uani d 1 . .
H H5 0.2836 0.8215 0.3182 0.044 Uiso calc 1 . .
C C6 0.5979(2) 0.7246(2) 0.30617(11) 0.0408(3) Uani d 1 . .
H H6 0.6040 0.7197 0.2359 0.049 Uiso calc 1 . .
C C7 0.7824(2) 0.6717(2) 0.36019(11) 0.0416(3) Uani d 1 . .
H H7 0.9121 0.6326 0.3263 0.050 Uiso calc 1 . .
C C8 0.7736(2) 0.67708(19) 0.46305(11) 0.0361(3) Uani d 1 . .
H H8 0.8984 0.6430 0.4989 0.043 Uiso calc 1 . .
C C9 0.58123(19) 0.73260(16) 0.51535(9) 0.0289(3) Uani d 1 . .
C C10 0.3097(2) 0.77022(18) 0.78255(9) 0.0319(3) Uani d 1 . .
C C11 0.4540(2) 0.8019(2) 0.84770(11) 0.0408(3) Uani d 1 . .
H H11 0.5867 0.8302 0.8209 0.049 Uiso calc 1 . .
C C12 0.4033(3) 0.7920(2) 0.95158(11) 0.0467(4) Uani d 1 . .
H H12 0.5035 0.8125 0.9940 0.056 Uiso calc 1 . .
C C13 0.2093(3) 0.7528(2) 0.99470(11) 0.0450(3) Uani d 1 . .
C C14 0.0661(2) 0.7211(2) 0.93000(11) 0.0469(4) Uani d 1 . .
H H14 -0.0672 0.6952 0.9570 0.056 Uiso calc 1 . .
C C15 0.1159(2) 0.7269(2) 0.82625(10) 0.0400(3) Uani d 1 . .
H H15 0.0173 0.7012 0.7846 0.048 Uiso calc 1 . .
C C16 0.1555(3) 0.7426(3) 1.10810(12) 0.0646(5) Uani d 1 . .
H H16A 0.2235 0.6185 1.1454 0.097 Uiso calc 1 . .
H H16B 0.0038 0.7546 1.1206 0.097 Uiso calc 1 . .
H H16C 0.2046 0.8482 1.1310 0.097 Uiso calc 1 . .

loop_
_atom_site_aniso_label
_atom_site_aniso_U_11
_atom_site_aniso_U_22
_atom_site_aniso_U_33
_atom_site_aniso_U_12
_atom_site_aniso_U_13
_atom_site_aniso_U_23
C1 0.0281(6) 0.0288(6) 0.0353(6) -0.0060(4) -0.0082(5) -0.0047(5)
O1 0.0290(5) 0.0644(7) 0.0421(5) -0.0023(4) -0.0131(4) -0.0094(5)
C2 0.0293(6) 0.0282(6) 0.0307(6) -0.0069(4) -0.0057(4) -0.0047(4)
C3 0.0274(6) 0.0379(6) 0.0298(6) -0.0038(5) -0.0036(4) -0.0062(5)
O2 0.0263(4) 0.0444(5) 0.0301(4) -0.0018(4) -0.0074(3) -0.0066(4)
C4 0.0288(6) 0.0273(6) 0.0328(6) -0.0054(4) -0.0038(5) -0.0058(4)
C5 0.0398(7) 0.0375(7) 0.0338(6) -0.0075(5) -0.0081(5) -0.0068(5)
C6 0.0504(8) 0.0404(7) 0.0335(6) -0.0100(6) 0.0016(6) -0.0106(5)
C7 0.0389(7) 0.0401(7) 0.0460(8) -0.0056(6) 0.0061(6) -0.0133(6)
C8 0.0296(6) 0.0344(6) 0.0446(7) -0.0040(5) -0.0030(5) -0.0085(5)
C9 0.0290(6) 0.0249(5) 0.0337(6) -0.0060(4) -0.0046(5) -0.0048(4)
C10 0.0344(6) 0.0315(6) 0.0304(6) -0.0056(5) -0.0066(5) -0.0047(5)
C11 0.0408(7) 0.0481(8) 0.0369(7) -0.0140(6) -0.0080(6) -0.0078(6)
C12 0.0553(9) 0.0543(9) 0.0347(7) -0.0139(7) -0.0145(6) -0.0088(6)
C13 0.0572(9) 0.0460(8) 0.0302(7) -0.0050(7) -0.0050(6) -0.0054(6)
C14 0.0421(8) 0.0615(10) 0.0356(7) -0.0105(7) 0.0009(6) -0.0048(6)
C15 0.0356(7) 0.0516(8) 0.0341(7) -0.0112(6) -0.0052(5) -0.0058(6)
C16 0.0831(13) 0.0786(13) 0.0306(8) -0.0110(10) -0.0025(8) -0.0086(8)

loop_
_atom_type_symbol
_atom_type_description
_atom_type_scat_dispersion_real
_atom_type_scat_dispersion_imag
_atom_type_scat_source
C C 0.0033 0.0016 'International Tables Vol C Tables 4.2.6.8 and 6.1.1.4'
H H 0.0000 0.0000 'International Tables Vol C Tables 4.2.6.8 and 6.1.1.4'
O O 0.0106 0.0060 'International Tables Vol C Tables 4.2.6.8 and 6.1.1.4'

loop_
_geom_angle_atom_site_label_1
_geom_angle_atom_site_label_2
_geom_angle_atom_site_label_3
_geom_angle_site_symmetry_1
_geom_angle_site_symmetry_3
_geom_angle
_geom_angle_publ_flag
O1 C1 C2 . . 124.34(12) ?
O1 C1 C9 . . 120.97(12) ?
C2 C1 C9 . . 114.68(10) ?
C3 C2 C1 . . 118.45(11) ?
C3 C2 C10 . . 118.92(11) ?
C1 C2 C10 . . 122.62(10) ?
C2 C3 O2 . . 126.36(11) ?
C2 C3 H3 . . 116.8 ?
O2 C3 H3 . . 116.8 ?
C3 O2 C4 . . 118.06(9) ?
O2 C4 C9 . . 121.22(11) ?
O2 C4 C5 . . 116.67(11) ?
C9 C4 C5 . . 122.11(12) ?
C6 C5 C4 . . 118.67(12) ?
C6 C5 H5 . . 120.7 ?
C4 C5 H5 . . 120.7 ?
C5 C6 C7 . . 120.67(13) ?
C5 C6 H6 . . 119.7 ?
C7 C6 H6 . . 119.7 ?
C8 C7 C6 . . 119.77(13) ?
C8 C7 H7 . . 120.1 ?
C6 C7 H7 . . 120.1 ?
C7 C8 C9 . . 120.98(12) ?
C7 C8 H8 . . 119.5 ?
C9 C8 H8 . . 119.5 ?
C4 C9 C8 . . 117.77(12) ?
C4 C9 C1 . . 121.04(11) ?
C8 C9 C1 . . 121.16(11) ?
C15 C10 C11 . . 117.53(12) ?
C15 C10 C2 . . 120.11(11) ?
C11 C10 C2 . . 122.36(12) ?
C12 C11 C10 . . 120.57(13) ?
C12 C11 H11 . . 119.7 ?
C10 C11 H11 . . 119.7 ?
C13 C12 C11 . . 121.94(13) ?
C13 C12 H12 . . 119.0 ?
C11 C12 H12 . . 119.0 ?
C12 C13 C14 . . 117.48(13) ?
C12 C13 C16 . . 121.51(15) ?
C14 C13 C16 . . 121.00(15) ?
C15 C14 C13 . . 121.28(14) ?
C15 C14 H14 . . 119.4 ?
C13 C14 H14 . . 119.4 ?
C14 C15 C10 . . 121.18(13) ?
C14 C15 H15 . . 119.4 ?
C10 C15 H15 . . 119.4 ?
C13 C16 H16A . . 109.5 ?
C13 C16 H16B . . 109.5 ?
H16A C16 H16B . . 109.5 ?
C13 C16 H16C . . 109.5 ?
H16A C16 H16C . . 109.5 ?
H16B C16 H16C . . 109.5 ?

loop_
_geom_bond_atom_site_label_1
_geom_bond_atom_site_label_2
_geom_bond_site_symmetry_2
_geom_bond_distance
_geom_bond_publ_flag
C1 O1 . 1.2304(15) ?
C1 C2 . 1.4638(17) ?
C1 C9 . 1.4719(17) ?
C2 C3 . 1.3497(16) ?
C2 C10 . 1.4840(17) ?
C3 O2 . 1.3544(15) ?
C3 H3 . 0.9400 ?
O2 C4 . 1.3699(15) ?
C4 C9 . 1.3865(16) ?
C4 C5 . 1.3919(17) ?
C5 C6 . 1.376(2) ?
C5 H5 . 0.9400 ?
C6 C7 . 1.397(2) ?
C6 H6 . 0.9400 ?
C7 C8 . 1.374(2) ?
C7 H7 . 0.9400 ?
C8 C9 . 1.4026(18) ?
C8 H8 . 0.9400 ?
C10 C15 . 1.3947(18) ?
C10 C11 . 1.3974(18) ?
C11 C12 . 1.386(2) ?
C11 H11 . 0.9400 ?
C12 C13 . 1.385(2) ?
C12 H12 . 0.9400 ?
C13 C14 . 1.388(2) ?
C13 C16 . 1.512(2) ?
C14 C15 . 1.3866(19) ?
C14 H14 . 0.9400 ?
C15 H15 . 0.9400 ?
C16 H16A . 0.9700 ?
C16 H16B . 0.9700 ?
C16 H16C . 0.9700 ?

loop_
_geom_hbond_atom_site_label_D
_geom_hbond_atom_site_label_H
_geom_hbond_atom_site_label_A
_geom_hbond_site_symmetry_A
_geom_hbond_distance_DH
_geom_hbond_distance_HA
_geom_hbond_distance_DA
_geom_hbond_angle_DHA
C15 H15 O1 1_455 0.94 2.49 3.4255(16) 172

loop_
_geom_torsion_atom_site_label_1
_geom_torsion_atom_site_label_2
_geom_torsion_atom_site_label_3
_geom_torsion_atom_site_label_4
_geom_torsion_site_symmetry_1
_geom_torsion_site_symmetry_2
_geom_torsion_site_symmetry_3
_geom_torsion_site_symmetry_4
_geom_torsion
_geom_torsion_publ_flag
O1 C1 C2 C3 . . . . 177.41(13) ?
C9 C1 C2 C3 . . . . -3.73(16) ?
O1 C1 C2 C10 . . . . -4.05(19) ?
C9 C1 C2 C10 . . . . 174.81(10) ?
C1 C2 C3 O2 . . . . 3.58(19) ?
C10 C2 C3 O2 . . . . -175.02(11) ?
C2 C3 O2 C4 . . . . 0.20(19) ?
C3 O2 C4 C9 . . . . -3.63(17) ?
C3 O2 C4 C5 . . . . 176.38(11) ?
O2 C4 C5 C6 . . . . -179.99(12) ?
C9 C4 C5 C6 . . . . 0.01(19) ?
C4 C5 C6 C7 . . . . -1.0(2) ?
C5 C6 C7 C8 . . . . 0.6(2) ?
C6 C7 C8 C9 . . . . 0.8(2) ?
O2 C4 C9 C8 . . . . -178.63(11) ?
C5 C4 C9 C8 . . . . 1.36(18) ?
O2 C4 C9 C1 . . . . 3.14(18) ?
C5 C4 C9 C1 . . . . -176.87(11) ?
C7 C8 C9 C4 . . . . -1.79(19) ?
C7 C8 C9 C1 . . . . 176.44(12) ?
O1 C1 C9 C4 . . . . 179.50(12) ?
C2 C1 C9 C4 . . . . 0.59(16) ?
O1 C1 C9 C8 . . . . 1.32(18) ?
C2 C1 C9 C8 . . . . -177.58(11) ?
C3 C2 C10 C15 . . . . 30.64(18) ?
C1 C2 C10 C15 . . . . -147.90(13) ?
C3 C2 C10 C11 . . . . -149.10(13) ?
C1 C2 C10 C11 . . . . 32.37(19) ?
C15 C10 C11 C12 . . . . -0.6(2) ?
C2 C10 C11 C12 . . . . 179.13(13) ?
C10 C11 C12 C13 . . . . -0.7(2) ?
C11 C12 C13 C14 . . . . 0.7(2) ?
C11 C12 C13 C16 . . . . -179.92(16) ?
C12 C13 C14 C15 . . . . 0.5(2) ?
C16 C13 C14 C15 . . . . -178.87(15) ?
C13 C14 C15 C10 . . . . -1.8(2) ?
C11 C10 C15 C14 . . . . 1.8(2) ?
C2 C10 C15 C14 . . . . -177.94(13) ?

_cod_database_fobs_code 1563507
